data_7216016
loop_
_publ_author_name
'Spencer, Elinor C.'
'Howard, Judith A. K.'
'Baruah, Pranjal K.'
'Sanjayan, Gangadhar J.'

_publ_section_title
;
 The solid-state behaviour of
 4,6-dioxo-5,5-diethylenepyrimidine-2-isobutylurea
;
_journal_issue 6
_journal_name_full CrystEngComm
_journal_page_first 468
_journal_paper_doi 10.1039/b603252d
_journal_volume 8
_journal_year 2006
_chemical_formula_moiety 'C15 H22 N4 O3'
_chemical_formula_sum 'C15 H22 N4 O3'
_chemical_formula_weight 306.37
_chemical_name_common 4,6-Dioxo-5,5-diethylenepyrimidine-2-isobutylurea
_chemical_name_systematic
;
4,6-Dioxo-5,5-diethylenepyrimidine-2-isobutylurea
;
_space_group_IT_number 2
_symmetry_cell_setting triclinic
_symmetry_space_group_name_Hall '-P 1'
_symmetry_space_group_name_H-M 'P -1'
_atom_sites_solution_hydrogens mixed
_atom_sites_solution_primary direct
_atom_sites_solution_secondary difmap
_audit_creation_method SHELXL-97
_cell_angle_alpha 91.320(2)
_cell_angle_beta 95.043(2)
_cell_angle_gamma 98.854(2)
_cell_formula_units_Z 8
_cell_length_a 13.6097(5)
_cell_length_b 14.2030(5)
_cell_length_c 17.5902(6)
_cell_measurement_reflns_used 7840
_cell_measurement_temperature 180(2)
_cell_measurement_theta_max 26.319
_cell_measurement_theta_min 2.267
_cell_volume 3344.3(2)
_computing_cell_refinement 'Bruker SMART 1998'
_computing_data_collection 'Bruker SMART 1998'
_computing_data_reduction 'Bruker SAINT 1998'
_computing_molecular_graphics 'Bruker SHELXTL'
_computing_publication_material 'Bruker SHELXTL'
_computing_structure_refinement 'Bruker SHELXTL'
_computing_structure_solution 'Bruker SHELXTL'
_diffrn_ambient_temperature 180(2)
_diffrn_detector_area_resol_mean 8
_diffrn_measured_fraction_theta_full 0.997
_diffrn_measured_fraction_theta_max 0.997
_diffrn_measurement_device_type 'Bruker SMART CCD 6K area detector'
_diffrn_measurement_method \w
_diffrn_radiation_monochromator graphite
_diffrn_radiation_source 'fine-focus sealed tube'
_diffrn_radiation_type MoK\a
_diffrn_radiation_wavelength 0.71073
_diffrn_reflns_av_R_equivalents 0.0480
_diffrn_reflns_av_sigmaI/netI 0.0655
_diffrn_reflns_limit_h_max 16
_diffrn_reflns_limit_h_min -16
_diffrn_reflns_limit_k_max 16
_diffrn_reflns_limit_k_min -16
_diffrn_reflns_limit_l_max 20
_diffrn_reflns_limit_l_min -20
_diffrn_reflns_number 30479
_diffrn_reflns_theta_full 25.00
_diffrn_reflns_theta_max 25.00
_diffrn_reflns_theta_min 1.45
_diffrn_standards_decay_% 0
_diffrn_standards_interval_count 0
_diffrn_standards_interval_time 0
_diffrn_standards_number 0
_exptl_absorpt_coefficient_mu 0.087
_exptl_absorpt_correction_T_max 1
_exptl_absorpt_correction_T_min 0.922048
_exptl_absorpt_correction_type multi-scan
_exptl_absorpt_process_details
;
SADABS (Sheldrick, G. M. (1998)).
Program for Absorption Correction.
University of G\"ottingen, Germany.
;
_exptl_crystal_colour Colourless
_exptl_crystal_density_diffrn 1.217
_exptl_crystal_density_meas ?
_exptl_crystal_density_method 'not measured'
_exptl_crystal_description Block
_exptl_crystal_F_000 1312
_exptl_crystal_size_max 0.41
_exptl_crystal_size_mid 0.40
_exptl_crystal_size_min 0.39
_refine_diff_density_max 0.327
_refine_diff_density_min -0.248
_refine_diff_density_rms 0.047
_refine_ls_extinction_coef 0.0016(4)
_refine_ls_extinction_expression Fc^*^=kFc[1+0.001xFc^2^\l^3^/sin(2\q)]^-1/4^
_refine_ls_extinction_method SHELXL
_refine_ls_goodness_of_fit_ref 1.025
_refine_ls_hydrogen_treatment mixed
_refine_ls_matrix_type full
_refine_ls_number_parameters 866
_refine_ls_number_reflns 11726
_refine_ls_number_restraints 0
_refine_ls_restrained_S_all 1.025
_refine_ls_R_factor_all 0.1063
_refine_ls_R_factor_gt 0.0626
_refine_ls_shift/su_max 0.000
_refine_ls_shift/su_mean 0.000
_refine_ls_structure_factor_coef Fsqd
_refine_ls_weighting_details 'calc w=1/[\s^2^(Fo^2^)+(0.0806P)^2^+1.0955P] where P=(Fo^2^+2Fc^2^)/3'
_refine_ls_weighting_scheme calc
_refine_ls_wR_factor_gt 0.1558
_refine_ls_wR_factor_ref 0.1739
_reflns_number_gt 7492
_reflns_number_total 11726
_reflns_threshold_expression >2sigma(I)
_cod_duplicate_entry 7203369
_cod_data_source_file b603252d.cif
_cod_data_source_block beta_form
_cod_depositor_comments
;
The following automatic conversions were performed:

'_symmetry_cell_setting' value 'Triclinic' changed to 'triclinic'
according to
/usr/data/users/saulius/automatic-downloads/retrospective/RSC/lib/dictionaries/cif_core.dic
dictionary named 'cif_core.dic' version 2.4.2 from 2011-04-26.

Automatic conversion script
Id: cif_fix_values 2281 2013-09-26 08:29:07Z andrius 

The following automatic conversions were performed:

'_exptl_crystal_density_meas' value 'not measured' was changed to '?'
- the value is perceived as not measured.

Automatic conversion script
Id: cif_fix_values 3008 2015-01-20 13:52:24Z robertas 
;
_cod_original_sg_symbol_H-M P-1
_cod_database_code 7216016

loop_
_symmetry_equiv_pos_as_xyz
'x, y, z'
'-x, -y, -z'

loop_
_atom_site_label
_atom_site_type_symbol
_atom_site_fract_x
_atom_site_fract_y
_atom_site_fract_z
_atom_site_U_iso_or_equiv
_atom_site_adp_type
_atom_site_occupancy
_atom_site_symmetry_multiplicity
_atom_site_calc_flag
_atom_site_refinement_flags
_atom_site_disorder_assembly
_atom_site_disorder_group
N1 N 0.65308(16) 0.23335(15) 0.23558(13) 0.0328(6) Uani 1 1 d . . .
N2 N 0.56843(17) 0.35152(17) 0.28645(14) 0.0335(6) Uani 1 1 d . . .
H2N H 0.574(2) 0.406(2) 0.3117(19) 0.053(10) Uiso 1 1 d . . .
N3 N 0.74192(18) 0.36790(16) 0.29490(14) 0.0312(6) Uani 1 1 d . . .
H3N H 0.791(2) 0.342(2) 0.2857(18) 0.045(10) Uiso 1 1 d . . .
N4 N 0.85482(19) 0.50206(17) 0.33354(15) 0.0356(6) Uani 1 1 d . . .
H4N H 0.897(2) 0.472(2) 0.3245(18) 0.044(10) Uiso 1 1 d . . .
N5 N 0.91672(15) 0.27148(14) 0.25692(13) 0.0284(5) Uani 1 1 d . . .
N6 N 0.99651(16) 0.14736(17) 0.20942(14) 0.0320(6) Uani 1 1 d . . .
H6N H 0.982(2) 0.090(2) 0.1884(19) 0.056(10) Uiso 1 1 d . . .
N7 N 0.82476(17) 0.12844(16) 0.21536(13) 0.0294(5) Uani 1 1 d . . .
H7N H 0.778(2) 0.1578(18) 0.2212(15) 0.024(7) Uiso 1 1 d . . .
N8 N 0.71285(19) -0.00828(17) 0.18430(16) 0.0417(7) Uani 1 1 d . . .
H8N H 0.673(2) 0.031(2) 0.1757(17) 0.043(9) Uiso 1 1 d . . .
N9 N 0.21136(17) 0.79851(15) 0.16228(12) 0.0316(5) Uani 1 1 d . . .
N10 N 0.12609(19) 0.92953(17) 0.18281(14) 0.0374(6) Uani 1 1 d . . .
H10N H 0.120(2) 0.969(2) 0.2164(17) 0.034(8) Uiso 1 1 d . . .
N11 N 0.21799(19) 0.86775(17) 0.28158(13) 0.0355(6) Uani 1 1 d . . .
H11N H 0.253(2) 0.825(2) 0.2957(17) 0.043(9) Uiso 1 1 d . . .
N12 N 0.2403(2) 0.91997(19) 0.40717(14) 0.0485(7) Uani 1 1 d . . .
H12N H 0.283(3) 0.871(3) 0.414(2) 0.071(11) Uiso 1 1 d . . .
N13 N 0.40086(18) 0.56627(17) 0.30376(14) 0.0331(6) Uani 1 1 d . C .
H13N H 0.409(2) 0.523(2) 0.2696(18) 0.046(9) Uiso 1 1 d . . .
N14 N 0.33594(17) 0.71095(15) 0.31991(12) 0.0321(5) Uani 1 1 d . C .
N15 N 0.32187(18) 0.63604(16) 0.20240(13) 0.0305(5) Uani 1 1 d . C .
H15N H 0.291(2) 0.6822(19) 0.1876(16) 0.032(8) Uiso 1 1 d . . .
N16 N 0.31203(18) 0.58706(16) 0.07491(13) 0.0327(6) Uani 1 1 d . C .
H16N H 0.275(2) 0.633(2) 0.0682(19) 0.055(10) Uiso 1 1 d . . .
O1 O 0.56259(15) 0.10746(14) 0.16885(14) 0.0506(6) Uani 1 1 d . . .
O2 O 0.40080(15) 0.34136(15) 0.27837(14) 0.0505(6) Uani 1 1 d . . .
O3 O 0.68978(14) 0.50568(13) 0.33689(12) 0.0380(5) Uani 1 1 d . . .
O4 O 1.01245(14) 0.40818(13) 0.30247(13) 0.0442(5) Uani 1 1 d . . .
O5 O 1.16152(15) 0.16067(14) 0.19798(14) 0.0497(6) Uani 1 1 d . . .
O6 O 0.87757(15) -0.01732(13) 0.20054(12) 0.0421(5) Uani 1 1 d . . .
O7 O 0.20254(19) 0.73485(15) 0.04322(12) 0.0562(7) Uani 1 1 d . . .
O8 O 0.03459(15) 0.99454(13) 0.09184(11) 0.0370(5) Uani 1 1 d . . .
O9 O 0.14033(19) 0.99108(16) 0.32406(12) 0.0550(6) Uani 1 1 d . . .
O10 O 0.48913(16) 0.50066(15) 0.39656(11) 0.0467(6) Uani 1 1 d . C .
O11 O 0.36483(19) 0.78689(15) 0.43555(12) 0.0577(7) Uani 1 1 d . C .
O12 O 0.38920(15) 0.50514(13) 0.16346(11) 0.0410(5) Uani 1 1 d . C .
C1 C 0.4867(5) 0.0625(6) 0.3833(4) 0.153(3) Uani 1 1 d . . .
H1A H 0.4831 0.0010 0.3599 0.184 Uiso 1 1 calc R . .
H1B H 0.5152 0.0748 0.4346 0.184 Uiso 1 1 calc R . .
C2 C 0.4551(4) 0.1254(3) 0.3479(3) 0.0967(17) Uani 1 1 d . . .
H2 H 0.4625 0.1837 0.3770 0.116 Uiso 1 1 calc R . .
C3 C 0.4079(2) 0.1320(2) 0.2706(2) 0.0516(9) Uani 1 1 d . . .
H3A H 0.3390 0.1450 0.2743 0.062 Uiso 1 1 calc R . .
H3B H 0.4030 0.0694 0.2434 0.062 Uiso 1 1 calc R . .
C4 C 0.4630(2) 0.20980(19) 0.22195(18) 0.0382(7) Uani 1 1 d . . .
C5 C 0.3994(2) 0.2138(2) 0.1449(2) 0.0479(8) Uani 1 1 d . . .
H5A H 0.3911 0.1505 0.1183 0.057 Uiso 1 1 calc R . .
H5B H 0.3322 0.2261 0.1556 0.057 Uiso 1 1 calc R . .
C6 C 0.4414(3) 0.2875(2) 0.0922(2) 0.0568(10) Uani 1 1 d . . .
H6 H 0.4478 0.3526 0.1085 0.068 Uiso 1 1 calc R . .
C7 C 0.4695(3) 0.2686(3) 0.0258(2) 0.0756(12) Uani 1 1 d . . .
H7A H 0.4640 0.2042 0.0078 0.091 Uiso 1 1 calc R . .
H7B H 0.4956 0.3190 -0.0048 0.091 Uiso 1 1 calc R . .
C8 C 0.5635(2) 0.1810(2) 0.20705(18) 0.0367(7) Uani 1 1 d . . .
C9 C 0.4731(2) 0.3059(2) 0.26447(18) 0.0366(7) Uani 1 1 d . . .
C10 C 0.65225(19) 0.31592(18) 0.27165(15) 0.0286(6) Uani 1 1 d . . .
C11 C 0.7592(2) 0.46445(18) 0.32383(15) 0.0286(6) Uani 1 1 d . . .
C12 C 0.8859(2) 0.60171(19) 0.35834(18) 0.0403(7) Uani 1 1 d . . .
H12A H 0.9443 0.6061 0.3968 0.048 Uiso 1 1 calc R . .
H12B H 0.8311 0.6241 0.3835 0.048 Uiso 1 1 calc R . .
C13 C 0.9134(3) 0.6675(2) 0.2939(2) 0.0510(9) Uani 1 1 d . . .
H13 H 0.862(2) 0.6567(18) 0.2574(16) 0.029(8) Uiso 1 1 d . . .
C14 C 0.9320(3) 0.7714(2) 0.3227(3) 0.0786(13) Uani 1 1 d . . .
H14A H 0.8725 0.7866 0.3449 0.118 Uiso 1 1 calc R . .
H14B H 0.9466 0.8129 0.2800 0.118 Uiso 1 1 calc R . .
H14C H 0.9890 0.7814 0.3617 0.118 Uiso 1 1 calc R . .
C15 C 1.0034(3) 0.6425(3) 0.2575(2) 0.0747(12) Uani 1 1 d . . .
H15A H 1.0612 0.6505 0.2958 0.112 Uiso 1 1 calc R . .
H15B H 1.0179 0.6848 0.2153 0.112 Uiso 1 1 calc R . .
H15C H 0.9893 0.5762 0.2380 0.112 Uiso 1 1 calc R . .
C16 C 1.0835(3) 0.4496(3) 0.1087(2) 0.0700(11) Uani 1 1 d . . .
H16A H 1.0832 0.5034 0.1417 0.084 Uiso 1 1 calc R . .
H16B H 1.0555 0.4489 0.0573 0.084 Uiso 1 1 calc R . .
C17 C 1.1225(2) 0.3767(2) 0.13411(19) 0.0500(8) Uani 1 1 d . . .
H17 H 1.1213 0.3244 0.0992 0.060 Uiso 1 1 calc R . .
C18 C 1.1685(2) 0.3685(2) 0.21271(17) 0.0374(7) Uani 1 1 d . . .
H18A H 1.1768 0.4314 0.2399 0.045 Uiso 1 1 calc R . .
H18B H 1.2358 0.3510 0.2100 0.045 Uiso 1 1 calc R . .
C19 C 1.1654(2) 0.2858(2) 0.33840(18) 0.0429(8) Uani 1 1 d . . .
H19A H 1.2301 0.2656 0.3298 0.051 Uiso 1 1 calc R . .
H19B H 1.1799 0.3499 0.3640 0.051 Uiso 1 1 calc R . .
C20 C 1.1130(3) 0.2181(2) 0.3906(2) 0.0546(9) Uani 1 1 d . . .
H20 H 1.1013 0.1521 0.3763 0.065 Uiso 1 1 calc R . .
C21 C 1.0826(4) 0.2440(3) 0.4543(2) 0.0870(14) Uani 1 1 d . . .
H21A H 1.0932 0.3094 0.4702 0.104 Uiso 1 1 calc R . .
H21B H 1.0496 0.1975 0.4853 0.104 Uiso 1 1 calc R . .
C22 C 1.1064(2) 0.29343(19) 0.25946(16) 0.0324(7) Uani 1 1 d . . .
C23 C 1.0082(2) 0.32760(19) 0.27322(16) 0.0324(6) Uani 1 1 d . . .
C24 C 1.0928(2) 0.19633(19) 0.21911(17) 0.0336(7) Uani 1 1 d . . .
C25 C 0.91506(18) 0.18428(17) 0.22806(15) 0.0254(6) Uani 1 1 d . . .
C26 C 0.8084(2) 0.02817(19) 0.19911(16) 0.0314(6) Uani 1 1 d . . .
C27 C 0.6824(3) -0.1102(2) 0.1668(2) 0.0525(9) Uani 1 1 d . A .
H27A H 0.7429 -0.1409 0.1668 0.063 Uiso 1 1 calc R . .
H27B H 0.6475 -0.1188 0.1147 0.063 Uiso 1 1 calc R . .
C28 C 0.6152(3) -0.1597(2) 0.2216(2) 0.0534(9) Uani 1 1 d . . .
C29A C 0.5304(8) -0.1243(7) 0.2429(9) 0.063(4) Uiso 0.409(15) 1 d P A 1
H29A H 0.5046 -0.1597 0.2860 0.094 Uiso 0.409(15) 1 calc PR A 1
H29B H 0.4790 -0.1320 0.1996 0.094 Uiso 0.409(15) 1 calc PR A 1
H29C H 0.5485 -0.0566 0.2579 0.094 Uiso 0.409(15) 1 calc PR A 1
C29B C 0.5065(5) -0.1326(5) 0.1985(5) 0.054(2) Uiso 0.591(15) 1 d P A 2
H29D H 0.4594 -0.1626 0.2331 0.082 Uiso 0.591(15) 1 calc PR A 2
H29E H 0.4839 -0.1555 0.1459 0.082 Uiso 0.591(15) 1 calc PR A 2
H29F H 0.5099 -0.0632 0.2022 0.082 Uiso 0.591(15) 1 calc PR A 2
C30 C 0.6054(3) -0.2676(2) 0.2098(2) 0.0667(11) Uani 1 1 d . A .
H30A H 0.5695 -0.2869 0.1597 0.100 Uiso 1 1 calc R . .
H30B H 0.5683 -0.2991 0.2499 0.100 Uiso 1 1 calc R . .
H30C H 0.6720 -0.2861 0.2120 0.100 Uiso 1 1 calc R . .
C31 C 0.3667(3) 0.9674(3) 0.0266(2) 0.0632(10) Uani 1 1 d . . .
H31A H 0.3769 0.9159 -0.0057 0.076 Uiso 1 1 calc R . .
H31B H 0.4223 1.0067 0.0535 0.076 Uiso 1 1 calc R . .
C32 C 0.2764(2) 0.9842(2) 0.03398(19) 0.0446(8) Uani 1 1 d . . .
H32 H 0.2693 1.0364 0.0668 0.053 Uiso 1 1 calc R . .
C33 C 0.1831(2) 0.92755(19) -0.00534(16) 0.0341(7) Uani 1 1 d . . .
H33A H 0.2015 0.8841 -0.0446 0.041 Uiso 1 1 calc R . .
H33B H 0.1428 0.9716 -0.0317 0.041 Uiso 1 1 calc R . .
C34 C 0.1182(2) 0.86774(18) 0.05062(15) 0.0311(6) Uani 1 1 d . . .
C35 C 0.0230(2) 0.81386(19) 0.00466(16) 0.0346(7) Uani 1 1 d . . .
H35A H -0.0151 0.8610 -0.0197 0.042 Uiso 1 1 calc R . .
H35B H 0.0430 0.7742 -0.0365 0.042 Uiso 1 1 calc R . .
C36 C -0.0431(3) 0.7518(2) 0.05219(18) 0.0481(8) Uani 1 1 d . . .
H36 H -0.0185 0.6980 0.0733 0.058 Uiso 1 1 calc R . .
C37 C -0.1314(3) 0.7651(3) 0.0671(3) 0.0845(14) Uani 1 1 d . . .
H37A H -0.1586 0.8181 0.0471 0.101 Uiso 1 1 calc R . .
H37B H -0.1690 0.7220 0.0981 0.101 Uiso 1 1 calc R . .
C38 C 0.1802(2) 0.79588(19) 0.08581(16) 0.0354(7) Uani 1 1 d . . .
H28 H 0.648(3) -0.140(3) 0.264(3) 0.092(16) Uiso 1 1 d . . .
C39 C 0.0880(2) 0.93533(18) 0.10829(16) 0.0310(6) Uani 1 1 d . . .
C40 C 0.1849(2) 0.86471(18) 0.20678(15) 0.0308(6) Uani 1 1 d . . .
C41 C 0.1953(2) 0.9319(2) 0.33880(16) 0.0396(7) Uani 1 1 d . . .
C42 C 0.2282(3) 0.9788(2) 0.47423(18) 0.0573(10) Uani 1 1 d . . .
H42A H 0.2030 1.0372 0.4568 0.069 Uiso 1 1 calc R . .
H42B H 0.2945 0.9987 0.5027 0.069 Uiso 1 1 calc R . .
C43 C 0.1586(3) 0.9296(3) 0.5272(2) 0.0621(10) Uani 1 1 d . . .
H43 H 0.092(3) 0.908(3) 0.494(2) 0.083(13) Uiso 1 1 d . . .
C44 C 0.1948(4) 0.8422(3) 0.5607(2) 0.0844(14) Uani 1 1 d . . .
H44A H 0.2022 0.7972 0.5193 0.127 Uiso 1 1 calc R . .
H44B H 0.1461 0.8116 0.5940 0.127 Uiso 1 1 calc R . .
H44C H 0.2594 0.8613 0.5906 0.127 Uiso 1 1 calc R . .
C45 C 0.1384(4) 0.9982(3) 0.5900(2) 0.0891(15) Uani 1 1 d . . .
H45A H 0.2009 1.0224 0.6210 0.134 Uiso 1 1 calc R . .
H45B H 0.0906 0.9645 0.6225 0.134 Uiso 1 1 calc R . .
H45C H 0.1105 1.0516 0.5669 0.134 Uiso 1 1 calc R . .
C46 C 0.1559(3) 0.5542(3) 0.4594(3) 0.0783(12) Uani 1 1 d . . .
H46A H 0.1474 0.5995 0.4979 0.094 Uiso 1 1 calc R . .
H46B H 0.0992 0.5198 0.4301 0.094 Uiso 1 1 calc R . .
C47 C 0.2461(3) 0.5391(2) 0.4468(2) 0.0548(9) Uani 1 1 d . . .
H47 H 0.2507 0.4931 0.4077 0.066 Uiso 1 1 calc R . .
C48 C 0.3411(2) 0.5867(2) 0.48755(17) 0.0404(7) Uani 1 1 d . . .
H48A H 0.3723 0.5388 0.5170 0.048 Uiso 1 1 calc R . .
H48B H 0.3261 0.6350 0.5245 0.048 Uiso 1 1 calc R . .
C49 C 0.4180(2) 0.63663(19) 0.43443(16) 0.0338(7) Uani 1 1 d . C .
C50 C 0.5144(2) 0.6786(2) 0.48442(18) 0.0497(9) Uani 1 1 d . . .
H50A H 0.4956 0.7090 0.5311 0.060 Uiso 1 1 calc R B 1
H50B H 0.5500 0.6257 0.5005 0.060 Uiso 1 1 calc R B 1
C51A C 0.5823(5) 0.7480(6) 0.4480(4) 0.043(2) Uiso 0.487(8) 1 d P C 1
H51A H 0.5364 0.7617 0.4075 0.052 Uiso 0.487(8) 1 calc PR C 1
C51B C 0.6054(7) 0.7044(7) 0.4344(5) 0.067(3) Uiso 0.513(8) 1 d P C 2
H51B H 0.5785 0.6882 0.3833 0.081 Uiso 0.513(8) 1 calc PR C 2
C52A C 0.6451(8) 0.7946(8) 0.4333(6) 0.089(4) Uiso 0.487(8) 1 d P C 1
H52A H 0.7070 0.7988 0.4637 0.107 Uiso 0.487(8) 1 calc PR C 1
H52B H 0.6398 0.8324 0.3897 0.107 Uiso 0.487(8) 1 calc PR C 1
C52B C 0.6702(8) 0.7269(7) 0.4312(6) 0.084(3) Uiso 0.513(8) 1 d P C 2
H52C H 0.7126 0.7477 0.4762 0.100 Uiso 0.513(8) 1 calc PR C 2
H52D H 0.6964 0.7299 0.3829 0.100 Uiso 0.513(8) 1 calc PR C 2
C53 C 0.4406(2) 0.56241(19) 0.37844(16) 0.0326(7) Uani 1 1 d . . .
C54 C 0.3718(2) 0.7165(2) 0.39543(17) 0.0371(7) Uani 1 1 d . . .
C55 C 0.35290(19) 0.63857(18) 0.27765(15) 0.0272(6) Uani 1 1 d . . .
C56 C 0.3437(2) 0.57094(18) 0.14613(15) 0.0286(6) Uani 1 1 d . . .
C57 C 0.3286(2) 0.5217(2) 0.01335(16) 0.0371(7) Uani 1 1 d . . .
H57A H 0.2917 0.4575 0.0214 0.044 Uiso 1 1 calc R C .
H57B H 0.4006 0.5167 0.0160 0.044 Uiso 1 1 calc R . .
C58 C 0.2957(2) 0.5526(2) -0.06592(16) 0.0370(7) Uani 1 1 d . C .
H58 H 0.322(2) 0.620(2) -0.0682(15) 0.031(7) Uiso 1 1 d . . .
C59 C 0.3350(3) 0.4899(2) -0.12427(18) 0.0526(9) Uani 1 1 d . . .
H59A H 0.3084 0.4228 -0.1173 0.079 Uiso 1 1 calc R C .
H59B H 0.4082 0.4990 -0.1169 0.079 Uiso 1 1 calc R . .
H59C H 0.3138 0.5075 -0.1760 0.079 Uiso 1 1 calc R . .
C60 C 0.1827(2) 0.5457(2) -0.07922(19) 0.0516(9) Uani 1 1 d . . .
H60A H 0.1516 0.4788 -0.0779 0.077 Uiso 1 1 calc R C .
H60B H 0.1651 0.5707 -0.1292 0.077 Uiso 1 1 calc R . .
H60C H 0.1588 0.5830 -0.0392 0.077 Uiso 1 1 calc R . .

loop_
_atom_site_aniso_label
_atom_site_aniso_U_11
_atom_site_aniso_U_22
_atom_site_aniso_U_33
_atom_site_aniso_U_23
_atom_site_aniso_U_13
_atom_site_aniso_U_12
N1 0.0251(13) 0.0286(12) 0.0443(15) -0.0065(11) 0.0045(11) 0.0038(10)
N2 0.0277(13) 0.0299(13) 0.0432(15) -0.0071(11) 0.0056(11) 0.0055(10)
N3 0.0259(13) 0.0272(12) 0.0409(15) -0.0051(10) 0.0027(11) 0.0071(10)
N4 0.0287(14) 0.0305(13) 0.0472(16) -0.0093(11) 0.0056(12) 0.0042(11)
N5 0.0238(12) 0.0266(12) 0.0343(13) -0.0035(10) 0.0036(10) 0.0027(9)
N6 0.0236(13) 0.0279(13) 0.0446(15) -0.0081(11) 0.0042(10) 0.0053(10)
N7 0.0217(13) 0.0285(12) 0.0389(14) -0.0041(10) 0.0066(10) 0.0058(10)
N8 0.0299(15) 0.0281(13) 0.0662(19) -0.0093(12) 0.0103(13) 0.0001(11)
N9 0.0440(14) 0.0265(12) 0.0249(13) 0.0000(10) -0.0035(11) 0.0117(10)
N10 0.0560(17) 0.0357(14) 0.0253(14) -0.0048(11) -0.0026(12) 0.0265(12)
N11 0.0529(16) 0.0338(13) 0.0233(14) 0.0009(10) -0.0030(11) 0.0211(12)
N12 0.081(2) 0.0419(15) 0.0255(15) -0.0018(11) -0.0042(13) 0.0255(15)
N13 0.0406(15) 0.0321(13) 0.0287(14) 0.0027(11) -0.0012(11) 0.0143(11)
N14 0.0432(14) 0.0285(12) 0.0253(13) 0.0008(10) -0.0035(11) 0.0117(10)
N15 0.0416(14) 0.0266(12) 0.0246(13) 0.0010(10) -0.0058(10) 0.0144(11)
N16 0.0436(15) 0.0295(13) 0.0276(14) -0.0012(10) -0.0006(11) 0.0168(11)
O1 0.0362(12) 0.0370(12) 0.0766(16) -0.0238(11) -0.0039(11) 0.0088(9)
O2 0.0265(12) 0.0475(13) 0.0783(17) -0.0133(11) 0.0072(11) 0.0091(9)
O3 0.0327(11) 0.0336(11) 0.0491(13) -0.0092(9) 0.0090(9) 0.0079(9)
O4 0.0332(12) 0.0316(11) 0.0669(15) -0.0156(10) 0.0049(10) 0.0043(9)
O5 0.0271(11) 0.0439(12) 0.0789(17) -0.0184(11) 0.0077(11) 0.0090(9)
O6 0.0366(12) 0.0283(10) 0.0642(15) -0.0018(10) 0.0125(10) 0.0101(9)
O7 0.0931(19) 0.0499(13) 0.0330(12) -0.0104(10) -0.0142(12) 0.0474(13)
O8 0.0454(12) 0.0340(11) 0.0346(12) 0.0001(9) -0.0028(9) 0.0199(9)
O9 0.0847(18) 0.0543(14) 0.0343(13) -0.0068(10) -0.0020(12) 0.0425(13)
O10 0.0555(14) 0.0564(13) 0.0349(12) 0.0077(10) -0.0036(10) 0.0337(11)
O11 0.098(2) 0.0437(13) 0.0333(13) -0.0071(10) -0.0122(12) 0.0301(12)
O12 0.0546(13) 0.0386(11) 0.0343(12) -0.0004(9) -0.0015(10) 0.0249(10)
C1 0.151(6) 0.191(8) 0.098(5) 0.031(5) -0.021(4) -0.018(5)
C2 0.130(5) 0.066(3) 0.080(4) 0.018(3) -0.002(3) -0.026(3)
C3 0.0393(19) 0.0431(18) 0.072(3) -0.0032(17) 0.0166(17) -0.0002(14)
C4 0.0285(16) 0.0332(16) 0.053(2) -0.0040(14) 0.0045(14) 0.0039(12)
C5 0.0265(16) 0.0470(19) 0.069(2) -0.0171(17) -0.0005(15) 0.0086(13)
C6 0.059(2) 0.0414(19) 0.066(3) -0.0050(18) -0.0162(19) 0.0092(16)
C7 0.089(3) 0.069(3) 0.061(3) -0.006(2) -0.003(2) -0.006(2)
C8 0.0307(16) 0.0321(16) 0.0482(19) -0.0033(14) 0.0042(14) 0.0076(12)
C9 0.0249(16) 0.0359(16) 0.0500(19) -0.0030(14) 0.0064(13) 0.0073(13)
C10 0.0267(15) 0.0292(15) 0.0315(16) -0.0002(12) 0.0056(12) 0.0075(11)
C11 0.0317(16) 0.0274(14) 0.0280(15) -0.0025(11) 0.0054(12) 0.0076(12)
C12 0.0369(17) 0.0340(16) 0.0475(19) -0.0147(14) 0.0046(14) -0.0002(13)
C13 0.064(2) 0.0371(18) 0.049(2) -0.0030(15) -0.0054(19) 0.0033(16)
C14 0.094(3) 0.037(2) 0.107(4) -0.003(2) 0.031(3) 0.0029(19)
C15 0.106(3) 0.053(2) 0.068(3) 0.0078(19) 0.042(2) 0.003(2)
C16 0.053(2) 0.109(3) 0.054(2) 0.023(2) 0.0162(19) 0.023(2)
C17 0.0403(19) 0.059(2) 0.047(2) -0.0024(17) 0.0085(16) -0.0046(16)
C18 0.0270(16) 0.0361(16) 0.0476(19) -0.0058(14) 0.0057(13) -0.0003(12)
C19 0.0355(17) 0.0446(18) 0.0479(19) -0.0077(15) -0.0035(14) 0.0094(14)
C20 0.064(2) 0.046(2) 0.051(2) -0.0010(17) -0.0087(18) 0.0088(17)
C21 0.114(4) 0.089(3) 0.052(3) 0.003(2) 0.009(3) -0.008(3)
C22 0.0239(15) 0.0323(15) 0.0407(17) -0.0052(13) 0.0028(12) 0.0049(11)
C23 0.0300(16) 0.0301(15) 0.0368(17) -0.0011(13) 0.0033(13) 0.0043(12)
C24 0.0247(15) 0.0358(16) 0.0404(17) -0.0022(13) 0.0049(13) 0.0049(12)
C25 0.0226(14) 0.0271(14) 0.0265(15) 0.0033(11) 0.0017(11) 0.0037(11)
C26 0.0318(16) 0.0281(14) 0.0347(16) -0.0013(12) 0.0112(12) 0.0019(12)
C27 0.047(2) 0.0361(17) 0.072(2) -0.0166(16) 0.0188(18) -0.0042(14)
C28 0.065(2) 0.0337(18) 0.063(3) 0.0007(17) 0.020(2) 0.0038(16)
C30 0.063(2) 0.0387(19) 0.099(3) 0.0016(19) 0.022(2) 0.0026(17)
C31 0.045(2) 0.063(2) 0.079(3) -0.017(2) 0.0063(19) 0.0055(17)
C32 0.043(2) 0.0413(18) 0.049(2) -0.0027(15) 0.0057(15) 0.0061(14)
C33 0.0394(17) 0.0309(15) 0.0336(17) 0.0022(12) 0.0033(13) 0.0110(12)
C34 0.0413(17) 0.0257(14) 0.0275(15) -0.0011(11) -0.0029(13) 0.0125(12)
C35 0.0422(17) 0.0284(14) 0.0324(16) 0.0014(12) -0.0009(13) 0.0052(12)
C36 0.065(2) 0.0327(17) 0.044(2) 0.0003(14) 0.0056(17) -0.0008(15)
C37 0.090(3) 0.058(2) 0.112(4) 0.000(2) 0.054(3) 0.008(2)
C38 0.0461(18) 0.0304(15) 0.0311(17) -0.0024(13) -0.0031(13) 0.0153(13)
C39 0.0358(16) 0.0272(14) 0.0301(16) 0.0009(12) -0.0045(12) 0.0096(12)
C40 0.0406(17) 0.0258(14) 0.0270(16) 0.0023(12) 0.0002(13) 0.0094(12)
C41 0.061(2) 0.0332(16) 0.0273(17) 0.0007(13) 0.0030(14) 0.0156(15)
C42 0.095(3) 0.049(2) 0.0292(18) -0.0081(15) -0.0027(18) 0.0236(19)
C43 0.082(3) 0.064(2) 0.045(2) -0.0030(18) 0.016(2) 0.021(2)
C44 0.110(4) 0.086(3) 0.069(3) 0.025(2) 0.036(3) 0.033(3)
C45 0.124(4) 0.098(3) 0.059(3) -0.006(2) 0.032(3) 0.047(3)
C46 0.055(3) 0.089(3) 0.087(3) 0.010(2) -0.006(2) 0.006(2)
C47 0.061(2) 0.050(2) 0.052(2) 0.0025(16) 0.0095(18) 0.0030(17)
C48 0.0461(19) 0.0445(17) 0.0344(17) 0.0063(14) 0.0067(14) 0.0166(14)
C49 0.0418(17) 0.0339(15) 0.0260(15) 0.0054(12) -0.0006(13) 0.0086(13)
C50 0.055(2) 0.054(2) 0.0354(19) 0.0035(15) -0.0138(16) 0.0034(16)
C53 0.0343(16) 0.0349(16) 0.0291(16) 0.0085(12) 0.0000(13) 0.0074(13)
C54 0.0491(19) 0.0292(15) 0.0323(17) 0.0024(13) -0.0013(14) 0.0067(13)
C55 0.0279(15) 0.0281(14) 0.0262(15) 0.0051(12) 0.0018(12) 0.0056(11)
C56 0.0317(15) 0.0262(14) 0.0286(16) 0.0022(12) 0.0002(12) 0.0075(12)
C57 0.0483(19) 0.0344(16) 0.0312(17) -0.0041(13) 0.0036(14) 0.0160(13)
C58 0.0445(18) 0.0363(17) 0.0312(17) 0.0003(13) 0.0060(14) 0.0083(14)
C59 0.066(2) 0.060(2) 0.0350(19) -0.0048(16) 0.0113(16) 0.0172(17)
C60 0.055(2) 0.059(2) 0.042(2) -0.0086(16) -0.0049(16) 0.0176(17)

loop_
_atom_type_symbol
_atom_type_description
_atom_type_scat_dispersion_real
_atom_type_scat_dispersion_imag
_atom_type_scat_source
C C 0.0033 0.0016 'International Tables Vol C Tables 4.2.6.8 and 6.1.1.4'
H H 0.0000 0.0000 'International Tables Vol C Tables 4.2.6.8 and 6.1.1.4'
N N 0.0061 0.0033 'International Tables Vol C Tables 4.2.6.8 and 6.1.1.4'
O O 0.0106 0.0060 'International Tables Vol C Tables 4.2.6.8 and 6.1.1.4'

loop_
_geom_angle_atom_site_label_1
_geom_angle_atom_site_label_2
_geom_angle_atom_site_label_3
_geom_angle
C10 N1 C8 118.5(2)
C10 N2 C9 123.7(2)
C10 N2 H2N 119(2)
C9 N2 H2N 117(2)
C10 N3 C11 126.2(2)
C10 N3 H3N 114(2)
C11 N3 H3N 119(2)
C11 N4 C12 121.1(2)
C11 N4 H4N 121(2)
C12 N4 H4N 118(2)
C25 N5 C23 117.8(2)
C25 N6 C24 124.0(2)
C25 N6 H6N 113(2)
C24 N6 H6N 123(2)
C25 N7 C26 125.6(2)
C25 N7 H7N 112.6(19)
C26 N7 H7N 121.7(19)
C26 N8 C27 120.8(3)
C26 N8 H8N 116(2)
C27 N8 H8N 122(2)
C40 N9 C38 118.3(2)
C40 N10 C39 123.9(2)
C40 N10 H10N 114(2)
C39 N10 H10N 122(2)
C40 N11 C41 125.9(2)
C40 N11 H11N 116(2)
C41 N11 H11N 118(2)
C41 N12 C42 121.9(3)
C41 N12 H12N 120(2)
C42 N12 H12N 118(2)
C55 N13 C53 123.4(2)
C55 N13 H13N 116(2)
C53 N13 H13N 120(2)
C55 N14 C54 117.9(2)
C55 N15 C56 126.0(2)
C55 N15 H15N 115.3(18)
C56 N15 H15N 118.4(18)
C56 N16 C57 119.0(2)
C56 N16 H16N 117(2)
C57 N16 H16N 124(2)
C2 C1 H1A 120.0
C2 C1 H1B 120.0
H1A C1 H1B 120.0
C1 C2 C3 134.6(6)
C1 C2 H2 112.7
C3 C2 H2 112.7
C2 C3 C4 115.0(3)
C2 C3 H3A 108.5
C4 C3 H3A 108.5
C2 C3 H3B 108.5
C4 C3 H3B 108.5
H3A C3 H3B 107.5
C9 C4 C8 113.1(2)
C9 C4 C5 108.8(2)
C8 C4 C5 109.4(3)
C9 C4 C3 108.7(3)
C8 C4 C3 107.9(2)
C5 C4 C3 108.8(2)
C6 C5 C4 115.2(3)
C6 C5 H5A 108.5
C4 C5 H5A 108.5
C6 C5 H5B 108.5
C4 C5 H5B 108.5
H5A C5 H5B 107.5
C7 C6 C5 124.4(3)
C7 C6 H6 117.8
C5 C6 H6 117.8
C6 C7 H7A 120.0
C6 C7 H7B 120.0
H7A C7 H7B 120.0
O1 C8 N1 119.7(3)
O1 C8 C4 117.7(2)
N1 C8 C4 122.6(2)
O2 C9 N2 121.1(3)
O2 C9 C4 121.9(3)
N2 C9 C4 117.1(2)
N1 C10 N3 116.7(2)
N1 C10 N2 124.8(2)
N3 C10 N2 118.4(2)
O3 C11 N4 125.3(2)
O3 C11 N3 121.0(2)
N4 C11 N3 113.6(2)
N4 C12 C13 113.9(3)
N4 C12 H12A 108.8
C13 C12 H12A 108.8
N4 C12 H12B 108.8
C13 C12 H12B 108.8
H12A C12 H12B 107.7
C15 C13 C12 111.4(3)
C15 C13 C14 110.7(3)
C12 C13 C14 110.6(3)
C15 C13 H13 105.9(18)
C12 C13 H13 106.9(18)
C14 C13 H13 111.3(17)
C13 C14 H14A 109.5
C13 C14 H14B 109.5
H14A C14 H14B 109.5
C13 C14 H14C 109.5
H14A C14 H14C 109.5
H14B C14 H14C 109.5
C13 C15 H15A 109.5
C13 C15 H15B 109.5
H15A C15 H15B 109.5
C13 C15 H15C 109.5
H15A C15 H15C 109.5
H15B C15 H15C 109.5
C17 C16 H16A 120.0
C17 C16 H16B 120.0
H16A C16 H16B 120.0
C16 C17 C18 125.6(3)
C16 C17 H17 117.2
C18 C17 H17 117.2
C17 C18 C22 113.4(2)
C17 C18 H18A 108.9
C22 C18 H18A 108.9
C17 C18 H18B 108.9
C22 C18 H18B 108.9
H18A C18 H18B 107.7
C20 C19 C22 114.7(2)
C20 C19 H19A 108.6
C22 C19 H19A 108.6
C20 C19 H19B 108.6
C22 C19 H19B 108.6
H19A C19 H19B 107.6
C21 C20 C19 123.8(3)
C21 C20 H20 118.1
C19 C20 H20 118.1
C20 C21 H21A 120.0
C20 C21 H21B 120.0
H21A C21 H21B 120.0
C24 C22 C23 113.6(2)
C24 C22 C18 109.9(2)
C23 C22 C18 108.9(2)
C24 C22 C19 107.3(2)
C23 C22 C19 108.2(2)
C18 C22 C19 108.8(2)
O4 C23 N5 119.3(2)
O4 C23 C22 117.8(2)
N5 C23 C22 122.8(2)
O5 C24 N6 120.5(3)
O5 C24 C22 123.2(2)
N6 C24 C22 116.2(2)
N5 C25 N7 117.1(2)
N5 C25 N6 125.1(2)
N7 C25 N6 117.9(2)
O6 C26 N8 125.1(3)
O6 C26 N7 121.5(3)
N8 C26 N7 113.4(2)
N8 C27 C28 114.0(3)
N8 C27 H27A 108.8
C28 C27 H27A 108.8
N8 C27 H27B 108.8
C28 C27 H27B 108.8
H27A C27 H27B 107.7
C29A C28 C27 122.4(5)
C29A C28 C30 116.6(5)
C27 C28 C30 110.3(3)
C29A C28 C29B 30.6(5)
C27 C28 C29B 105.9(4)
C30 C28 C29B 106.4(4)
C29A C28 H28 91(3)
C27 C28 H28 101(3)
C30 C28 H28 112(3)
C29B C28 H28 121(3)
C28 C29A H29A 109.5
C28 C29A H29B 109.5
C28 C29A H29C 109.5
C28 C29B H29D 109.5
C28 C29B H29E 109.5
H29D C29B H29E 109.5
C28 C29B H29F 109.5
H29D C29B H29F 109.5
H29E C29B H29F 109.5
C28 C30 H30A 109.5
C28 C30 H30B 109.5
H30A C30 H30B 109.5
C28 C30 H30C 109.5
H30A C30 H30C 109.5
H30B C30 H30C 109.5
C32 C31 H31A 120.0
C32 C31 H31B 120.0
H31A C31 H31B 120.0
C31 C32 C33 124.9(3)
C31 C32 H32 117.5
C33 C32 H32 117.5
C32 C33 C34 112.9(2)
C32 C33 H33A 109.0
C34 C33 H33A 109.0
C32 C33 H33B 109.0
C34 C33 H33B 109.0
H33A C33 H33B 107.8
C39 C34 C38 113.8(2)
C39 C34 C35 109.0(2)
C38 C34 C35 109.6(2)
C39 C34 C33 108.2(2)
C38 C34 C33 107.4(2)
C35 C34 C33 108.7(2)
C36 C35 C34 113.3(2)
C36 C35 H35A 108.9
C34 C35 H35A 108.9
C36 C35 H35B 108.9
C34 C35 H35B 108.9
H35A C35 H35B 107.7
C37 C36 C35 125.2(3)
C37 C36 H36 117.4
C35 C36 H36 117.4
C36 C37 H37A 120.0
C36 C37 H37B 120.0
H37A C37 H37B 120.0
O7 C38 N9 119.9(2)
O7 C38 C34 117.8(2)
N9 C38 C34 122.3(2)
O8 C39 N10 119.7(3)
O8 C39 C34 123.6(2)
N10 C39 C34 116.7(2)
N9 C40 N11 117.6(2)
N9 C40 N10 124.7(2)
N11 C40 N10 117.6(2)
O9 C41 N12 125.4(3)
O9 C41 N11 122.0(3)
N12 C41 N11 112.7(2)
N12 C42 C43 114.0(3)
N12 C42 H42A 108.8
C43 C42 H42A 108.8
N12 C42 H42B 108.8
C43 C42 H42B 108.8
H42A C42 H42B 107.7
C42 C43 C44 112.5(3)
C42 C43 C45 111.5(3)
C44 C43 C45 111.1(3)
C42 C43 H43 105(2)
C44 C43 H43 108(2)
C45 C43 H43 108(2)
C43 C44 H44A 109.5
C43 C44 H44B 109.5
H44A C44 H44B 109.5
C43 C44 H44C 109.5
H44A C44 H44C 109.5
H44B C44 H44C 109.5
C43 C45 H45A 109.5
C43 C45 H45B 109.5
H45A C45 H45B 109.5
C43 C45 H45C 109.5
H45A C45 H45C 109.5
H45B C45 H45C 109.5
C47 C46 H46A 120.0
C47 C46 H46B 120.0
H46A C46 H46B 120.0
C46 C47 C48 126.3(4)
C46 C47 H47 116.9
C48 C47 H47 116.9
C47 C48 C49 114.4(3)
C47 C48 H48A 108.7
C49 C48 H48A 108.7
C47 C48 H48B 108.7
C49 C48 H48B 108.7
H48A C48 H48B 107.6
C53 C49 C54 112.9(2)
C53 C49 C50 109.6(2)
C54 C49 C50 110.0(2)
C53 C49 C48 108.3(2)
C54 C49 C48 107.6(2)
C50 C49 C48 108.4(2)
C51A C50 C49 115.1(4)
C51A C50 C51B 29.4(3)
C49 C50 C51B 111.4(4)
C51A C50 H50A 108.5
C49 C50 H50A 108.5
C51B C50 H50A 132.4
C51A C50 H50B 108.5
C49 C50 H50B 108.5
C51B C50 H50B 83.3
H50A C50 H50B 107.5
C52A C51A C50 164.9(9)
C52A C51A H51A 97.5
C50 C51A H51A 97.5
C52B C51B C50 149.9(12)
C52B C51B H51B 105.1
C50 C51B H51B 105.1
C51A C52A H52A 120.0
C51A C52A H52B 120.0
H52A C52A H52B 120.0
C51B C52B H52C 120.0
C51B C52B H52D 120.0
H52C C52B H52D 120.0
O10 C53 N13 120.1(3)
O10 C53 C49 123.2(3)
N13 C53 C49 116.7(2)
O11 C54 N14 120.0(2)
O11 C54 C49 117.0(3)
N14 C54 C49 122.9(2)
N14 C55 N15 117.7(2)
N14 C55 N13 125.0(2)
N15 C55 N13 117.3(2)
O12 C56 N16 123.4(3)
O12 C56 N15 121.4(2)
N16 C56 N15 115.2(2)
N16 C57 C58 113.5(2)
N16 C57 H57A 108.9
C58 C57 H57A 108.9
N16 C57 H57B 108.9
C58 C57 H57B 108.9
H57A C57 H57B 107.7
C57 C58 C60 112.1(3)
C57 C58 C59 107.8(2)
C60 C58 C59 111.0(3)
C57 C58 H58 106.8(16)
C60 C58 H58 105.9(16)
C59 C58 H58 113.2(16)
C58 C59 H59A 109.5
C58 C59 H59B 109.5
H59A C59 H59B 109.5
C58 C59 H59C 109.5
H59A C59 H59C 109.5
H59B C59 H59C 109.5
C58 C60 H60A 109.5
C58 C60 H60B 109.5
H60A C60 H60B 109.5
C58 C60 H60C 109.5
H60A C60 H60C 109.5
H60B C60 H60C 109.5

loop_
_geom_bond_atom_site_label_1
_geom_bond_atom_site_label_2
_geom_bond_distance
N1 C10 1.322(3)
N1 C8 1.373(4)
N2 C10 1.360(3)
N2 C9 1.376(4)
N2 H2N 0.87(3)
N3 C10 1.350(3)
N3 C11 1.429(3)
N3 H3N 0.84(3)
N4 C11 1.323(4)
N4 C12 1.458(4)
N4 H4N 0.79(3)
N5 C25 1.324(3)
N5 C23 1.374(3)
N6 C25 1.359(3)
N6 C24 1.380(4)
N6 H6N 0.87(3)
N7 C25 1.354(3)
N7 C26 1.425(3)
N7 H7N 0.82(3)
N8 C26 1.324(4)
N8 C27 1.461(4)
N8 H8N 0.84(3)
N9 C40 1.322(3)
N9 C38 1.372(3)
N10 C40 1.361(3)
N10 C39 1.376(4)
N10 H10N 0.82(3)
N11 C40 1.350(3)
N11 C41 1.427(4)
N11 H11N 0.86(3)
N12 C41 1.328(4)
N12 C42 1.466(4)
N12 H12N 0.97(4)
N13 C55 1.366(3)
N13 C53 1.382(3)
N13 H13N 0.88(3)
N14 C55 1.316(3)
N14 C54 1.371(4)
N15 C55 1.351(3)
N15 C56 1.420(3)
N15 H15N 0.87(3)
N16 C56 1.325(3)
N16 C57 1.465(3)
N16 H16N 0.88(3)
O1 C8 1.227(3)
O2 C9 1.213(3)
O3 C11 1.221(3)
O4 C23 1.235(3)
O5 C24 1.212(3)
O6 C26 1.220(3)
O7 C38 1.223(3)
O8 C39 1.217(3)
O9 C41 1.226(3)
O10 C53 1.209(3)
O11 C54 1.231(3)
O12 C56 1.228(3)
C1 C2 1.211(7)
C1 H1A 0.9500
C1 H1B 0.9500
C2 C3 1.464(6)
C2 H2 0.9500
C3 C4 1.555(4)
C3 H3A 0.9900
C3 H3B 0.9900
C4 C9 1.523(4)
C4 C8 1.529(4)
C4 C5 1.550(4)
C5 C6 1.494(5)
C5 H5A 0.9900
C5 H5B 0.9900
C6 C7 1.296(5)
C6 H6 0.9500
C7 H7A 0.9500
C7 H7B 0.9500
C12 C13 1.521(5)
C12 H12A 0.9900
C12 H12B 0.9900
C13 C15 1.516(5)
C13 C14 1.524(5)
C13 H13 0.90(3)
C14 H14A 0.9800
C14 H14B 0.9800
C14 H14C 0.9800
C15 H15A 0.9800
C15 H15B 0.9800
C15 H15C 0.9800
C16 C17 1.305(5)
C16 H16A 0.9500
C16 H16B 0.9500
C17 C18 1.482(4)
C17 H17 0.9500
C18 C22 1.553(4)
C18 H18A 0.9900
C18 H18B 0.9900
C19 C20 1.491(5)
C19 C22 1.556(4)
C19 H19A 0.9900
C19 H19B 0.9900
C20 C21 1.293(5)
C20 H20 0.9500
C21 H21A 0.9500
C21 H21B 0.9500
C22 C24 1.514(4)
C22 C23 1.527(4)
C27 C28 1.500(5)
C27 H27A 0.9900
C27 H27B 0.9900
C28 C29A 1.404(10)
C28 C30 1.525(4)
C28 C29B 1.606(8)
C28 H28 0.85(4)
C29A H29A 0.9800
C29A H29B 0.9800
C29A H29C 0.9800
C29B H29D 0.9800
C29B H29E 0.9800
C29B H29F 0.9800
C30 H30A 0.9800
C30 H30B 0.9800
C30 H30C 0.9800
C31 C32 1.305(5)
C31 H31A 0.9500
C31 H31B 0.9500
C32 C33 1.499(4)
C32 H32 0.9500
C33 C34 1.559(4)
C33 H33A 0.9900
C33 H33B 0.9900
C34 C39 1.506(4)
C34 C38 1.530(4)
C34 C35 1.549(4)
C35 C36 1.486(4)
C35 H35A 0.9900
C35 H35B 0.9900
C36 C37 1.293(5)
C36 H36 0.9500
C37 H37A 0.9500
C37 H37B 0.9500
C42 C43 1.495(5)
C42 H42A 0.9900
C42 H42B 0.9900
C43 C44 1.517(5)
C43 C45 1.527(5)
C43 H43 1.04(4)
C44 H44A 0.9800
C44 H44B 0.9800
C44 H44C 0.9800
C45 H45A 0.9800
C45 H45B 0.9800
C45 H45C 0.9800
C46 C47 1.314(5)
C46 H46A 0.9500
C46 H46B 0.9500
C47 C48 1.480(5)
C47 H47 0.9500
C48 C49 1.564(4)
C48 H48A 0.9900
C48 H48B 0.9900
C49 C53 1.511(4)
C49 C54 1.527(4)
C49 C50 1.544(4)
C50 C51A 1.445(8)
C50 C51B 1.584(11)
C50 H50A 0.9900
C50 H50B 0.9900
C51A C52A 1.052(11)
C51A H51A 0.9500
C51B C52B 0.898(11)
C51B H51B 0.9500
C52A H52A 0.9500
C52A H52B 0.9500
C52B H52C 0.9500
C52B H52D 0.9500
C57 C58 1.522(4)
C57 H57A 0.9900
C57 H57B 0.9900
C58 C60 1.522(4)
C58 C59 1.528(4)
C58 H58 0.97(3)
C59 H59A 0.9800
C59 H59B 0.9800
C59 H59C 0.9800
C60 H60A 0.9800
C60 H60B 0.9800
C60 H60C 0.9800

loop_
_geom_torsion_atom_site_label_1
_geom_torsion_atom_site_label_2
_geom_torsion_atom_site_label_3
_geom_torsion_atom_site_label_4
_geom_torsion
C1 C2 C3 C4 -122.3(7)
C2 C3 C4 C9 -56.8(4)
C2 C3 C4 C8 66.3(4)
C2 C3 C4 C5 -175.1(3)
C9 C4 C5 C6 60.2(3)
C8 C4 C5 C6 -63.9(3)
C3 C4 C5 C6 178.4(3)
C4 C5 C6 C7 116.3(4)
C10 N1 C8 O1 175.0(3)
C10 N1 C8 C4 -6.0(4)
C9 C4 C8 O1 -175.5(3)
C5 C4 C8 O1 -54.0(4)
C3 C4 C8 O1 64.2(4)
C9 C4 C8 N1 5.5(4)
C5 C4 C8 N1 127.0(3)
C3 C4 C8 N1 -114.8(3)
C10 N2 C9 O2 -179.1(3)
C10 N2 C9 C4 0.6(4)
C8 C4 C9 O2 177.1(3)
C5 C4 C9 O2 55.3(4)
C3 C4 C9 O2 -63.0(4)
C8 C4 C9 N2 -2.7(4)
C5 C4 C9 N2 -124.5(3)
C3 C4 C9 N2 117.2(3)
C8 N1 C10 N3 -176.2(3)
C8 N1 C10 N2 3.6(4)
C11 N3 C10 N1 169.6(2)
C11 N3 C10 N2 -10.2(4)
C9 N2 C10 N1 -0.9(4)
C9 N2 C10 N3 178.9(3)
C12 N4 C11 O3 -3.1(4)
C12 N4 C11 N3 176.3(2)
C10 N3 C11 O3 7.4(4)
C10 N3 C11 N4 -172.1(3)
C11 N4 C12 C13 -100.5(3)
N4 C12 C13 C15 -63.7(4)
N4 C12 C13 C14 172.8(3)
C16 C17 C18 C22 110.6(4)
C22 C19 C20 C21 -114.3(4)
C17 C18 C22 C24 58.7(3)
C17 C18 C22 C23 -66.4(3)
C17 C18 C22 C19 175.9(2)
C20 C19 C22 C24 -62.9(3)
C20 C19 C22 C23 60.1(3)
C20 C19 C22 C18 178.2(3)
C25 N5 C23 O4 -177.7(3)
C25 N5 C23 C22 0.0(4)
C24 C22 C23 O4 -176.5(3)
C18 C22 C23 O4 -53.6(3)
C19 C22 C23 O4 64.4(3)
C24 C22 C23 N5 5.8(4)
C18 C22 C23 N5 128.7(3)
C19 C22 C23 N5 -113.3(3)
C25 N6 C24 O5 -176.6(3)
C25 N6 C24 C22 5.5(4)
C23 C22 C24 O5 174.1(3)
C18 C22 C24 O5 51.8(4)
C19 C22 C24 O5 -66.4(4)
C23 C22 C24 N6 -8.1(4)
C18 C22 C24 N6 -130.4(3)
C19 C22 C24 N6 111.4(3)
C23 N5 C25 N7 177.2(2)
C23 N5 C25 N6 -3.7(4)
C26 N7 C25 N5 -167.0(2)
C26 N7 C25 N6 13.8(4)
C24 N6 C25 N5 0.8(4)
C24 N6 C25 N7 179.8(3)
C27 N8 C26 O6 -0.9(5)
C27 N8 C26 N7 -179.7(3)
C25 N7 C26 O6 5.1(4)
C25 N7 C26 N8 -176.0(3)
C26 N8 C27 C28 119.7(4)
N8 C27 C28 C29A 49.0(9)
N8 C27 C28 C30 -167.9(3)
N8 C27 C28 C29B 77.4(5)
C31 C32 C33 C34 110.7(4)
C32 C33 C34 C39 60.6(3)
C32 C33 C34 C38 -62.7(3)
C32 C33 C34 C35 178.8(2)
C39 C34 C35 C36 -64.1(3)
C38 C34 C35 C36 61.0(3)
C33 C34 C35 C36 178.1(2)
C34 C35 C36 C37 113.1(4)
C40 N9 C38 O7 -179.3(3)
C40 N9 C38 C34 1.3(4)
C39 C34 C38 O7 175.7(3)
C35 C34 C38 O7 53.5(4)
C33 C34 C38 O7 -64.5(3)
C39 C34 C38 N9 -4.8(4)
C35 C34 C38 N9 -127.1(3)
C33 C34 C38 N9 115.0(3)
C40 N10 C39 O8 178.8(3)
C40 N10 C39 C34 -2.7(4)
C38 C34 C39 O8 -176.4(3)
C35 C34 C39 O8 -53.7(3)
C33 C34 C39 O8 64.3(3)
C38 C34 C39 N10 5.2(4)
C35 C34 C39 N10 127.9(3)
C33 C34 C39 N10 -114.1(3)
C38 N9 C40 N11 -178.6(3)
C38 N9 C40 N10 2.0(4)
C41 N11 C40 N9 -178.1(3)
C41 N11 C40 N10 1.4(4)
C39 N10 C40 N9 -1.2(5)
C39 N10 C40 N11 179.3(3)
C42 N12 C41 O9 0.0(5)
C42 N12 C41 N11 179.5(3)
C40 N11 C41 O9 1.0(5)
C40 N11 C41 N12 -178.4(3)
C41 N12 C42 C43 103.0(4)
N12 C42 C43 C44 61.9(5)
N12 C42 C43 C45 -172.5(3)
C46 C47 C48 C49 -124.7(4)
C47 C48 C49 C53 -58.6(3)
C47 C48 C49 C54 63.7(3)
C47 C48 C49 C50 -177.4(3)
C53 C49 C50 C51A 77.8(5)
C54 C49 C50 C51A -46.9(5)
C48 C49 C50 C51A -164.2(4)
C53 C49 C50 C51B 46.0(5)
C54 C49 C50 C51B -78.6(5)
C48 C49 C50 C51B 164.0(4)
C49 C50 C51A C52A -163(4)
C51B C50 C51A C52A -73(4)
C51A C50 C51B C52B 77(2)
C49 C50 C51B C52B -179(2)
C55 N13 C53 O10 -174.0(3)
C55 N13 C53 C49 7.4(4)
C54 C49 C53 O10 169.8(3)
C50 C49 C53 O10 46.8(4)
C48 C49 C53 O10 -71.2(3)
C54 C49 C53 N13 -11.7(4)
C50 C49 C53 N13 -134.7(3)
C48 C49 C53 N13 107.3(3)
C55 N14 C54 O11 174.1(3)
C55 N14 C54 C49 -8.2(4)
C53 C49 C54 O11 -169.4(3)
C50 C49 C54 O11 -46.7(4)
C48 C49 C54 O11 71.2(3)
C53 C49 C54 N14 12.8(4)
C50 C49 C54 N14 135.5(3)
C48 C49 C54 N14 -106.6(3)
C54 N14 C55 N15 -176.7(2)
C54 N14 C55 N13 2.3(4)
C56 N15 C55 N14 171.9(2)
C56 N15 C55 N13 -7.2(4)
C53 N13 C55 N14 -2.2(4)
C53 N13 C55 N15 176.8(2)
C57 N16 C56 O12 2.2(4)
C57 N16 C56 N15 -178.2(2)
C55 N15 C56 O12 5.0(4)
C55 N15 C56 N16 -174.6(3)
C56 N16 C57 C58 -175.7(3)
N16 C57 C58 C60 -68.3(3)
N16 C57 C58 C59 169.3(3)
